data_2213204
loop_
_publ_author_name
'G. T. Sruthi'
'D. Gayathri'
'D. Velmurugan'
'K. Ravikumar'
'N. Arumugam'

_publ_section_title
;Ethyl
 2-(1<i>H</i>-indol-3-yl)-5-[1-(4-methoxyphenyl)-4-oxo-3-phenylazetidin-2-yl]-4-nitro-3-(<i>p</i>-tolyl)pyrrolidine-2-carboxylate
;
_journal_coeditor_code CI2318
_journal_issue 5
_journal_name_full 'Acta Crystallographica Section E'
_journal_page_first o2221
_journal_page_last o2223
_journal_paper_doi 10.1107/S1600536807014274
_journal_volume 63
_journal_year 2007
_chemical_formula_iupac 'C39 H38 N4 O6'
_chemical_formula_moiety 'C39 H38 N4 O6'
_chemical_formula_sum 'C39 H38 N4 O6'
_chemical_formula_weight 658.73
_chemical_name_systematic
;
Ethyl 2-(1H-indol-3-yl)-5-[1-(4-methoxyphenyl)-4-oxo-3-phenylazetidin-2-yl]-
4-nitro-3-(p-tolyl)pyrrolidine-2-carboxylate
;
_space_group_IT_number 9
_symmetry_cell_setting monoclinic
_symmetry_space_group_name_Hall 'C -2yc'
_symmetry_space_group_name_H-M 'C 1 c 1'
_atom_sites_solution_hydrogens geom
_atom_sites_solution_primary direct
_atom_sites_solution_secondary difmap
_audit_creation_method SHELXL-97
_cell_angle_alpha 90.00
_cell_angle_beta 99.7850(10)
_cell_angle_gamma 90.00
_cell_formula_units_Z 4
_cell_length_a 11.2689(8)
_cell_length_b 35.612(2)
_cell_length_c 8.8848(6)
_cell_measurement_reflns_used 2058
_cell_measurement_temperature 293(2)
_cell_measurement_theta_max 25.00
_cell_measurement_theta_min 1.14
_cell_volume 3513.7(4)
_computing_cell_refinement 'SAINT (Bruker, 2001)'
_computing_data_collection 'SMART (Bruker, 2001)'
_computing_data_reduction SAINT
_computing_molecular_graphics 'PLATON (Spek, 2003)'
_computing_publication_material 'SHELXL97 and PARST (Nardelli, 1995)'
_computing_structure_refinement 'SHELXL97 (Sheldrick, 1997)'
_computing_structure_solution 'SHELXS97 (Sheldrick, 1997)'
_diffrn_ambient_temperature 293(2)
_diffrn_measured_fraction_theta_full 1.000
_diffrn_measured_fraction_theta_max 0.979
_diffrn_measurement_device 'Bruker SMART APEX CCD'
_diffrn_measurement_device_type 'Bruker SMART APEX CCD area-detector'
_diffrn_measurement_method \w
_diffrn_radiation_monochromator graphite
_diffrn_radiation_source 'fine-focus sealed tube'
_diffrn_radiation_type MoK\a
_diffrn_radiation_wavelength 0.71073
_diffrn_reflns_av_R_equivalents 0.0230
_diffrn_reflns_av_sigmaI/netI 0.0171
_diffrn_reflns_limit_h_max 14
_diffrn_reflns_limit_h_min -14
_diffrn_reflns_limit_k_max 46
_diffrn_reflns_limit_k_min -46
_diffrn_reflns_limit_l_max 11
_diffrn_reflns_limit_l_min -11
_diffrn_reflns_number 20233
_diffrn_reflns_theta_full 25.00
_diffrn_reflns_theta_max 28.01
_diffrn_reflns_theta_min 1.14
_diffrn_standards_number 0
_exptl_absorpt_coefficient_mu 0.085
_exptl_absorpt_correction_type none
_exptl_crystal_colour colourless
_exptl_crystal_density_diffrn 1.245
_exptl_crystal_density_method 'not measured'
_exptl_crystal_description Block
_exptl_crystal_F_000 1392
_exptl_crystal_size_max 0.27
_exptl_crystal_size_mid 0.24
_exptl_crystal_size_min 0.23
_refine_diff_density_max 0.359
_refine_diff_density_min -0.247
_refine_ls_extinction_method none
_refine_ls_goodness_of_fit_ref 1.127
_refine_ls_hydrogen_treatment constr
_refine_ls_matrix_type full
_refine_ls_number_parameters 446
_refine_ls_number_reflns 4167
_refine_ls_number_restraints 2
_refine_ls_restrained_S_all 1.127
_refine_ls_R_factor_all 0.0572
_refine_ls_R_factor_gt 0.0526
_refine_ls_shift/su_max 0.001
_refine_ls_shift/su_mean 0.000
_refine_ls_structure_factor_coef Fsqd
_refine_ls_weighting_details 'calc w=1/[\s^2^(Fo^2^)+(0.0919P)^2^+0.4686P] where P=(Fo^2^+2Fc^2^)/3'
_refine_ls_weighting_scheme calc
_refine_ls_wR_factor_gt 0.1394
_refine_ls_wR_factor_ref 0.1470
_reflns_number_gt 3771
_reflns_number_total 4167
_reflns_threshold_expression I>2\s(I)
_cod_data_source_file ci2318.cif
_cod_data_source_block I
_cod_original_sg_symbol_H-M 'C c'
_cod_database_code 2213204
_cod_database_fobs_code 2213204

loop_
_symmetry_equiv_pos_as_xyz
'x, y, z'
'x, -y, z+1/2'
'x+1/2, y+1/2, z'
'x+1/2, -y+1/2, z+1/2'

loop_
_atom_site_type_symbol
_atom_site_label
_atom_site_fract_x
_atom_site_fract_y
_atom_site_fract_z
_atom_site_U_iso_or_equiv
_atom_site_adp_type
_atom_site_calc_flag
_atom_site_refinement_flags
_atom_site_occupancy
C C1 0.5607(2) 0.09808(7) 0.6239(3) 0.0421(5) Uani d . 1
C C2 0.4572(2) 0.06998(7) 0.6594(3) 0.0411(5) Uani d . 1
H H2 0.4963 0.0466 0.6989 0.049 Uiso calc R 1
C C3 0.4086(2) 0.08909(7) 0.7907(3) 0.0448(5) Uani d . 1
H H3 0.3204 0.0888 0.7724 0.054 Uiso calc R 1
C C4 0.4569(2) 0.13011(7) 0.7897(3) 0.0442(5) Uani d . 1
H H4 0.4051 0.1433 0.7064 0.053 Uiso calc R 1
C C5 0.5317(2) 0.11692(8) 0.4665(3) 0.0463(5) Uani d . 1
H H5A 0.5130 0.0977 0.3886 0.056 Uiso calc R 1
H H5B 0.4611 0.1327 0.4630 0.056 Uiso calc R 1
C C6 0.6350(2) 0.14048(8) 0.4320(3) 0.0469(5) Uani d . 1
C C7 0.6778(3) 0.17310(8) 0.5011(4) 0.0572(7) Uani d . 1
H H7 0.6454 0.1852 0.5774 0.069 Uiso calc R 1
C C8 0.7981(3) 0.16114(8) 0.3337(3) 0.0518(6) Uani d . 1
C C9 0.8889(3) 0.16055(11) 0.2442(4) 0.0668(9) Uani d . 1
H H9 0.9473 0.1792 0.2537 0.080 Uiso calc R 1
C C10 0.8897(3) 0.13176(13) 0.1425(5) 0.0745(10) Uani d . 1
H H10 0.9490 0.1311 0.0814 0.089 Uiso calc R 1
C C11 0.8035(4) 0.10338(11) 0.1284(4) 0.0679(9) Uani d . 1
H H11 0.8061 0.0842 0.0579 0.082 Uiso calc R 1
C C12 0.7145(3) 0.10328(9) 0.2173(3) 0.0544(7) Uani d . 1
H H12 0.6572 0.0842 0.2069 0.065 Uiso calc R 1
C C13 0.7111(2) 0.13203(7) 0.3231(3) 0.0442(5) Uani d . 1
C C14 0.6807(2) 0.07714(8) 0.6373(3) 0.0480(6) Uani d . 1
C C15 0.7958(4) 0.03507(15) 0.5185(5) 0.0878(13) Uani d . 1
H H15A 0.8545 0.0537 0.5005 0.105 Uiso calc R 1
H H15B 0.8253 0.0229 0.6153 0.105 Uiso calc R 1
C C16 0.7802(6) 0.00776(18) 0.3974(8) 0.115(2) Uani d . 1
H H16A 0.7280 -0.0119 0.4207 0.172 Uiso calc R 1
H H16B 0.8570 -0.0027 0.3873 0.172 Uiso calc R 1
H H16C 0.7452 0.0197 0.3033 0.172 Uiso calc R 1
C C17 0.3610(2) 0.06007(7) 0.5243(3) 0.0436(5) Uani d . 1
C C18 0.3767(3) 0.02870(8) 0.4378(4) 0.0575(7) Uani d . 1
H H18 0.4458 0.0142 0.4632 0.069 Uiso calc R 1
C C19 0.2910(4) 0.01870(11) 0.3141(5) 0.0704(9) Uani d . 1
H H19 0.3041 -0.0023 0.2571 0.084 Uiso calc R 1
C C20 0.1863(3) 0.03908(11) 0.2727(4) 0.0691(9) Uani d . 1
C C21 0.1706(3) 0.07023(12) 0.3596(5) 0.0714(9) Uani d . 1
H H21 0.1006 0.0844 0.3350 0.086 Uiso calc R 1
C C22 0.2566(3) 0.08085(10) 0.4824(4) 0.0610(8) Uani d . 1
H H22 0.2442 0.1022 0.5377 0.073 Uiso calc R 1
C C23 0.0926(5) 0.02713(19) 0.1372(7) 0.1093(18) Uani d . 1
H H23A 0.1304 0.0243 0.0488 0.164 Uiso calc R 1
H H23B 0.0309 0.0459 0.1175 0.164 Uiso calc R 1
H H23C 0.0576 0.0037 0.1597 0.164 Uiso calc R 1
C C24 0.4591(3) 0.15366(8) 0.9319(3) 0.0488(6) Uani d . 1
H H24 0.5110 0.1428 1.0210 0.059 Uiso calc R 1
C C25 0.3338(3) 0.16696(9) 0.9692(4) 0.0572(7) Uani d . 1
H H25 0.3288 0.1628 1.0770 0.069 Uiso calc R 1
C C26 0.2190(3) 0.15520(10) 0.8664(4) 0.0596(7) Uani d . 1
C C27 0.1818(4) 0.17296(12) 0.7266(5) 0.0732(9) Uani d . 1
H H27 0.2273 0.1926 0.6969 0.088 Uiso calc R 1
C C28 0.0773(4) 0.16154(15) 0.6312(6) 0.0878(13) Uani d . 1
H H28 0.0531 0.1737 0.5385 0.105 Uiso calc R 1
C C29 0.0102(4) 0.13284(16) 0.6715(6) 0.0881(13) Uani d . 1
H H29 -0.0592 0.1252 0.6064 0.106 Uiso calc R 1
C C30 0.0455(4) 0.11496(16) 0.8098(6) 0.0856(12) Uani d . 1
H H30 -0.0001 0.0953 0.8383 0.103 Uiso calc R 1
C C31 0.1492(3) 0.12648(13) 0.9063(5) 0.0711(9) Uani d . 1
H H31 0.1718 0.1145 0.9998 0.085 Uiso calc R 1
C C32 0.3792(4) 0.20635(9) 0.9437(4) 0.0647(8) Uani d . 1
C C33 0.5897(3) 0.21341(8) 0.8833(4) 0.0606(8) Uani d . 1
C C34 0.5759(5) 0.24732(13) 0.8060(7) 0.0955(15) Uani d . 1
H H34 0.4993 0.2568 0.7711 0.115 Uiso calc R 1
C C35 0.6751(5) 0.26671(13) 0.7813(8) 0.1046(18) Uani d . 1
H H35 0.6653 0.2894 0.7291 0.126 Uiso calc R 1
C C36 0.7915(4) 0.25308(12) 0.8329(5) 0.0817(11) Uani d . 1
C C37 0.8034(4) 0.21860(13) 0.9044(6) 0.0866(13) Uani d . 1
H H37 0.8795 0.2084 0.9357 0.104 Uiso calc R 1
C C38 0.7028(4) 0.19914(10) 0.9296(5) 0.0773(11) Uani d . 1
H H38 0.7119 0.1760 0.9789 0.093 Uiso calc R 1
C C39 1.0005(5) 0.2577(2) 0.8122(8) 0.1116(18) Uani d . 1
H H39A 1.0356 0.2533 0.9169 0.167 Uiso calc R 1
H H39B 1.0522 0.2738 0.7658 0.167 Uiso calc R 1
H H39C 0.9911 0.2342 0.7585 0.167 Uiso calc R 1
N N1 0.5742(2) 0.12637(6) 0.7444(3) 0.0465(5) Uani d . 1
H H1 0.6387 0.1384 0.7812 0.056 Uiso calc R 1
N N2 0.7755(3) 0.18543(7) 0.4419(3) 0.0608(6) Uani d . 1
H H2A 0.8161 0.2055 0.4694 0.073 Uiso calc R 1
N N3 0.4581(3) 0.07141(6) 0.9431(3) 0.0527(5) Uani d . 1
N N4 0.4852(2) 0.19376(7) 0.9102(3) 0.0578(6) Uani d . 1
O O1 0.7643(2) 0.08165(9) 0.7392(4) 0.0707(7) Uani d . 1
O O2 0.68003(19) 0.05323(6) 0.5243(3) 0.0599(5) Uani d . 1
O O3 0.5522(3) 0.05385(7) 0.9573(4) 0.0714(6) Uani d . 1
O O4 0.4039(3) 0.07666(10) 1.0473(4) 0.0901(9) Uani d . 1
O O5 0.3384(3) 0.23761(8) 0.9479(5) 0.0920(9) Uani d . 1
O O6 0.8856(4) 0.27505(10) 0.8052(5) 0.1065(11) Uani d . 1

loop_
_atom_site_aniso_label
_atom_site_aniso_U_11
_atom_site_aniso_U_22
_atom_site_aniso_U_33
_atom_site_aniso_U_12
_atom_site_aniso_U_13
_atom_site_aniso_U_23
C1 0.0368(11) 0.0387(11) 0.0528(13) -0.0023(9) 0.0129(10) 0.0003(10)
C2 0.0366(11) 0.0358(11) 0.0526(13) 0.0001(9) 0.0128(10) -0.0016(10)
C3 0.0413(12) 0.0432(12) 0.0520(13) -0.0018(10) 0.0137(10) -0.0043(10)
C4 0.0445(12) 0.0376(11) 0.0513(13) 0.0029(9) 0.0103(10) -0.0004(10)
C5 0.0408(12) 0.0473(13) 0.0516(14) -0.0001(10) 0.0100(10) 0.0026(11)
C6 0.0471(13) 0.0438(13) 0.0505(13) -0.0012(10) 0.0097(11) 0.0053(11)
C7 0.0687(18) 0.0442(14) 0.0602(16) -0.0051(13) 0.0155(14) 0.0026(12)
C8 0.0507(14) 0.0510(14) 0.0513(14) -0.0074(11) 0.0020(11) 0.0115(11)
C9 0.0495(16) 0.083(2) 0.069(2) -0.0145(15) 0.0131(14) 0.0167(17)
C10 0.061(2) 0.100(3) 0.068(2) 0.0071(18) 0.0276(17) 0.0118(19)
C11 0.072(2) 0.075(2) 0.0591(18) 0.0075(17) 0.0180(16) -0.0044(16)
C12 0.0583(16) 0.0554(16) 0.0485(15) -0.0034(13) 0.0056(12) 0.0013(11)
C13 0.0401(12) 0.0474(13) 0.0438(12) -0.0028(10) 0.0036(9) 0.0087(10)
C14 0.0400(13) 0.0509(13) 0.0559(15) 0.0018(10) 0.0163(11) 0.0019(11)
C15 0.078(2) 0.105(3) 0.085(3) 0.041(2) 0.028(2) -0.001(2)
C16 0.124(4) 0.094(4) 0.131(5) 0.034(3) 0.035(4) -0.025(3)
C17 0.0408(12) 0.0389(12) 0.0532(14) -0.0060(9) 0.0141(10) -0.0053(10)
C18 0.0557(16) 0.0475(14) 0.0702(18) 0.0003(12) 0.0135(13) -0.0138(13)
C19 0.081(2) 0.0592(18) 0.071(2) -0.0078(17) 0.0129(17) -0.0224(16)
C20 0.064(2) 0.073(2) 0.0674(19) -0.0174(16) 0.0034(15) -0.0104(16)
C21 0.0495(17) 0.077(2) 0.083(2) 0.0050(15) -0.0022(16) -0.0092(18)
C22 0.0519(16) 0.0549(16) 0.075(2) 0.0055(13) 0.0056(14) -0.0173(14)
C23 0.101(4) 0.121(4) 0.093(3) -0.018(3) -0.019(3) -0.033(3)
C24 0.0532(14) 0.0437(13) 0.0483(13) 0.0076(11) 0.0053(11) -0.0022(11)
C25 0.0656(18) 0.0569(16) 0.0505(15) 0.0136(13) 0.0139(13) -0.0074(12)
C26 0.0527(15) 0.0657(18) 0.0634(17) 0.0172(13) 0.0182(13) -0.0042(14)
C27 0.067(2) 0.072(2) 0.079(2) 0.0141(17) 0.0102(17) 0.0052(18)
C28 0.071(2) 0.106(3) 0.081(3) 0.025(2) -0.004(2) 0.010(2)
C29 0.061(2) 0.112(4) 0.089(3) 0.006(2) 0.005(2) -0.001(3)
C30 0.0565(19) 0.106(3) 0.099(3) -0.002(2) 0.027(2) 0.003(3)
C31 0.0571(19) 0.093(3) 0.068(2) 0.0105(17) 0.0244(16) 0.0047(18)
C32 0.078(2) 0.0521(16) 0.0630(18) 0.0120(15) 0.0103(16) -0.0079(14)
C33 0.081(2) 0.0403(14) 0.0606(17) -0.0004(13) 0.0109(15) -0.0088(12)
C34 0.095(3) 0.067(2) 0.133(4) 0.024(2) 0.045(3) 0.028(3)
C35 0.121(4) 0.062(2) 0.143(5) 0.015(2) 0.057(4) 0.034(3)
C36 0.101(3) 0.062(2) 0.084(3) -0.014(2) 0.021(2) -0.0041(19)
C37 0.074(2) 0.073(2) 0.101(3) -0.0156(19) -0.019(2) 0.004(2)
C38 0.081(2) 0.0535(17) 0.086(2) -0.0122(16) -0.0182(19) 0.0099(17)
C39 0.085(3) 0.119(4) 0.125(5) -0.029(3) 0.001(3) -0.013(3)
N1 0.0437(11) 0.0420(11) 0.0553(13) -0.0055(8) 0.0129(10) -0.0067(9)
N2 0.0701(16) 0.0450(12) 0.0661(15) -0.0171(11) 0.0086(12) 0.0034(11)
N3 0.0647(15) 0.0394(11) 0.0560(13) -0.0092(10) 0.0165(11) -0.0017(10)
N4 0.0670(16) 0.0402(11) 0.0657(15) 0.0071(10) 0.0099(12) -0.0078(10)
O1 0.0427(10) 0.1000(19) 0.0674(14) 0.0107(11) 0.0035(10) -0.0089(12)
O2 0.0529(11) 0.0602(12) 0.0685(13) 0.0133(9) 0.0161(10) -0.0060(10)
O3 0.0772(16) 0.0666(14) 0.0655(14) 0.0090(12) -0.0017(12) 0.0010(11)
O4 0.104(2) 0.106(2) 0.0697(16) 0.0068(17) 0.0420(16) 0.0166(15)
O5 0.108(2) 0.0548(13) 0.115(2) 0.0287(14) 0.0238(18) -0.0125(14)
O6 0.114(3) 0.082(2) 0.130(3) -0.0224(19) 0.041(2) 0.002(2)

loop_
_atom_type_symbol
_atom_type_description
_atom_type_scat_dispersion_real
_atom_type_scat_dispersion_imag
_atom_type_scat_source
C C 0.0033 0.0016 'International Tables Vol C Tables 4.2.6.8 and 6.1.1.4'
H H 0.0000 0.0000 'International Tables Vol C Tables 4.2.6.8 and 6.1.1.4'
N N 0.0061 0.0033 'International Tables Vol C Tables 4.2.6.8 and 6.1.1.4'
O O 0.0106 0.0060 'International Tables Vol C Tables 4.2.6.8 and 6.1.1.4'

loop_
_geom_angle_atom_site_label_1
_geom_angle_atom_site_label_2
_geom_angle_atom_site_label_3
_geom_angle
_geom_angle_publ_flag
N1 C1 C14 107.4(2) ?
N1 C1 C5 110.2(2) ?
C14 C1 C5 109.4(2) ?
N1 C1 C2 105.9(2) ?
C14 C1 C2 110.0(2) ?
C5 C1 C2 113.7(2) ?
C17 C2 C3 114.0(2) ?
C17 C2 C1 115.8(2) ?
C3 C2 C1 103.78(19) ?
C17 C2 H2 107.6 ?
C3 C2 H2 107.6 ?
C1 C2 H2 107.6 ?
N3 C3 C2 111.9(2) ?
N3 C3 C4 108.6(2) ?
C2 C3 C4 104.0(2) ?
N3 C3 H3 110.7 ?
C2 C3 H3 110.7 ?
C4 C3 H3 110.7 ?
N1 C4 C24 113.3(2) ?
N1 C4 C3 104.5(2) ?
C24 C4 C3 118.1(2) ?
N1 C4 H4 106.8 ?
C24 C4 H4 106.8 ?
C3 C4 H4 106.8 ?
C6 C5 C1 112.1(2) ?
C6 C5 H5A 109.2 ?
C1 C5 H5A 109.2 ?
C6 C5 H5B 109.2 ?
C1 C5 H5B 109.2 ?
H5A C5 H5B 107.9 ?
C7 C6 C13 106.1(3) ?
C7 C6 C5 127.5(3) ?
C13 C6 C5 126.4(2) ?
C6 C7 N2 110.3(3) ?
C6 C7 H7 124.9 ?
N2 C7 H7 124.9 ?
N2 C8 C9 131.2(3) ?
N2 C8 C13 107.7(3) ?
C9 C8 C13 121.0(3) ?
C10 C9 C8 118.3(3) ?
C10 C9 H9 120.8 ?
C8 C9 H9 120.8 ?
C9 C10 C11 121.4(3) ?
C9 C10 H10 119.3 ?
C11 C10 H10 119.3 ?
C12 C11 C10 121.0(3) ?
C12 C11 H11 119.5 ?
C10 C11 H11 119.5 ?
C11 C12 C13 119.3(3) ?
C11 C12 H12 120.3 ?
C13 C12 H12 120.3 ?
C12 C13 C8 119.0(3) ?
C12 C13 C6 134.3(3) ?
C8 C13 C6 106.7(2) ?
O1 C14 O2 124.3(3) ?
O1 C14 C1 124.2(3) ?
O2 C14 C1 111.5(2) ?
C16 C15 O2 109.1(4) ?
C16 C15 H15A 109.9 ?
O2 C15 H15A 109.9 ?
C16 C15 H15B 109.9 ?
O2 C15 H15B 109.9 ?
H15A C15 H15B 108.3 ?
C15 C16 H16A 109.5 ?
C15 C16 H16B 109.5 ?
H16A C16 H16B 109.5 ?
C15 C16 H16C 109.5 ?
H16A C16 H16C 109.5 ?
H16B C16 H16C 109.5 ?
C18 C17 C22 117.6(3) ?
C18 C17 C2 119.1(2) ?
C22 C17 C2 123.3(2) ?
C19 C18 C17 120.8(3) ?
C19 C18 H18 119.6 ?
C17 C18 H18 119.6 ?
C20 C19 C18 121.8(3) ?
C20 C19 H19 119.1 ?
C18 C19 H19 119.1 ?
C21 C20 C19 117.3(3) ?
C21 C20 C23 122.0(4) ?
C19 C20 C23 120.7(4) ?
C20 C21 C22 121.4(3) ?
C20 C21 H21 119.3 ?
C22 C21 H21 119.3 ?
C21 C22 C17 121.0(3) ?
C21 C22 H22 119.5 ?
C17 C22 H22 119.5 ?
C20 C23 H23A 109.5 ?
C20 C23 H23B 109.5 ?
H23A C23 H23B 109.5 ?
C20 C23 H23C 109.5 ?
H23A C23 H23C 109.5 ?
H23B C23 H23C 109.5 ?
N4 C24 C4 113.7(2) ?
N4 C24 C25 86.7(2) y
C4 C24 C25 117.0(2) ?
N4 C24 H24 112.3 ?
C4 C24 H24 112.3 ?
C25 C24 H24 112.3 ?
C26 C25 C32 116.1(3) ?
C26 C25 C24 119.7(2) ?
C32 C25 C24 84.8(2) y
C26 C25 H25 111.2 ?
C32 C25 H25 111.2 ?
C24 C25 H25 111.2 ?
C31 C26 C27 118.0(4) ?
C31 C26 C25 121.3(3) ?
C27 C26 C25 120.6(3) ?
C28 C27 C26 120.4(4) ?
C28 C27 H27 119.8 ?
C26 C27 H27 119.8 ?
C29 C28 C27 120.9(4) ?
C29 C28 H28 119.6 ?
C27 C28 H28 119.6 ?
C28 C29 C30 119.5(4) ?
C28 C29 H29 120.2 ?
C30 C29 H29 120.2 ?
C29 C30 C31 119.9(4) ?
C29 C30 H30 120.1 ?
C31 C30 H30 120.1 ?
C26 C31 C30 121.3(4) ?
C26 C31 H31 119.3 ?
C30 C31 H31 119.3 ?
O5 C32 N4 131.8(4) ?
O5 C32 C25 134.8(4) ?
N4 C32 C25 93.4(2) ?
C38 C33 C34 119.6(4) ?
C38 C33 N4 121.4(3) ?
C34 C33 N4 119.0(4) ?
C35 C34 C33 119.7(4) ?
C35 C34 H34 120.1 ?
C33 C34 H34 120.1 ?
C34 C35 C36 121.3(4) ?
C34 C35 H35 119.4 ?
C36 C35 H35 119.4 ?
O6 C36 C37 124.9(5) ?
O6 C36 C35 116.9(4) ?
C37 C36 C35 118.2(4) ?
C38 C37 C36 120.3(4) ?
C38 C37 H37 119.9 ?
C36 C37 H37 119.9 ?
C33 C38 C37 120.9(4) ?
C33 C38 H38 119.6 ?
C37 C38 H38 119.6 ?
O6 C39 H39A 109.5 ?
O6 C39 H39B 109.5 ?
H39A C39 H39B 109.5 ?
O6 C39 H39C 109.5 ?
H39A C39 H39C 109.5 ?
H39B C39 H39C 109.5 ?
C4 N1 C1 106.3(2) ?
C4 N1 H1 126.9 ?
C1 N1 H1 126.9 ?
C8 N2 C7 109.2(3) ?
C8 N2 H2A 125.4 ?
C7 N2 H2A 125.4 ?
O4 N3 O3 123.0(3) y
O4 N3 C3 117.7(3) y
O3 N3 C3 119.2(3) y
C32 N4 C33 131.2(3) y
C32 N4 C24 95.1(3) y
C33 N4 C24 133.3(2) y
C14 O2 C15 115.0(3) ?
C36 O6 C39 117.9(4) ?

loop_
_geom_bond_atom_site_label_1
_geom_bond_atom_site_label_2
_geom_bond_distance
_geom_bond_publ_flag
C1 N1 1.459(3) y
C1 C14 1.531(4) ?
C1 C5 1.536(4) ?
C1 C2 1.608(3) ?
C2 C17 1.516(4) ?
C2 C3 1.530(3) ?
C2 H2 0.98 ?
C3 N3 1.511(4) y
C3 C4 1.559(4) ?
C3 H3 0.98 ?
C4 N1 1.452(3) y
C4 C24 1.513(4) ?
C4 H4 0.98 ?
C5 C6 1.508(4) ?
C5 H5A 0.97 ?
C5 H5B 0.97 ?
C6 C7 1.363(4) ?
C6 C13 1.430(4) ?
C7 N2 1.371(4) y
C7 H7 0.93 ?
C8 N2 1.349(4) y
C8 C9 1.399(5) ?
C8 C13 1.418(4) ?
C9 C10 1.368(6) ?
C9 H9 0.93 ?
C10 C11 1.392(6) ?
C10 H10 0.93 ?
C11 C12 1.379(5) ?
C11 H11 0.93 ?
C12 C13 1.394(4) ?
C12 H12 0.93 ?
C14 O1 1.201(4) y
C14 O2 1.316(4) ?
C15 C16 1.439(8) ?
C15 O2 1.465(4) ?
C15 H15A 0.97 ?
C15 H15B 0.97 ?
C16 H16A 0.96 ?
C16 H16B 0.96 ?
C16 H16C 0.96 ?
C17 C18 1.385(4) ?
C17 C22 1.386(4) ?
C18 C19 1.381(5) ?
C18 H18 0.93 ?
C19 C20 1.381(6) ?
C19 H19 0.93 ?
C20 C21 1.380(6) ?
C20 C23 1.521(6) ?
C21 C22 1.383(5) ?
C21 H21 0.93 ?
C22 H22 0.93 ?
C23 H23A 0.96 ?
C23 H23B 0.96 ?
C23 H23C 0.96 ?
C24 N4 1.477(4) y
C24 C25 1.577(4) ?
C24 H24 0.98 ?
C25 C26 1.511(5) ?
C25 C32 1.523(5) ?
C25 H25 0.98 ?
C26 C31 1.373(6) ?
C26 C27 1.394(5) ?
C27 C28 1.390(6) ?
C27 H27 0.93 ?
C28 C29 1.355(8) ?
C28 H28 0.93 ?
C29 C30 1.382(7) ?
C29 H29 0.93 ?
C30 C31 1.388(6) ?
C30 H30 0.93 ?
C31 H31 0.93 ?
C32 O5 1.207(4) y
C32 N4 1.355(5) ?
C33 C38 1.368(6) ?
C33 C34 1.385(5) ?
C33 N4 1.425(5) ?
C34 C35 1.363(8) ?
C34 H34 0.93 ?
C35 C36 1.400(7) ?
C35 H35 0.93 ?
C36 O6 1.374(5) ?
C36 C37 1.379(6) ?
C37 C38 1.379(6) ?
C37 H37 0.93 ?
C38 H38 0.93 ?
C39 O6 1.426(8) ?
C39 H39A 0.96 ?
C39 H39B 0.96 ?
C39 H39C 0.96 ?
N1 H1 0.86 ?
N2 H2A 0.86 ?
N3 O4 1.207(4) ?
N3 O3 1.220(4) ?

loop_
_geom_hbond_atom_site_label_D
_geom_hbond_atom_site_label_H
_geom_hbond_atom_site_label_A
_geom_hbond_site_symmetry_A
_geom_hbond_distance_DH
_geom_hbond_distance_HA
_geom_hbond_distance_DA
_geom_hbond_angle_DHA
C2 H2 O3 . 0.98 2.29 2.742(4) 107
N2 H2A O5 4_554 0.86 2.05 2.829(4) 149
C12 H12 O3 1_554 0.93 2.57 3.216(4) 127
C16 H16A O3 2_554 0.96 2.55 3.488(7) 167

loop_
_geom_torsion_atom_site_label_1
_geom_torsion_atom_site_label_2
_geom_torsion_atom_site_label_3
_geom_torsion_atom_site_label_4
_geom_torsion
N1 C1 C2 C17 133.3(2)
C14 C1 C2 C17 -111.0(2)
C5 C1 C2 C17 12.1(3)
N1 C1 C2 C3 7.6(3)
C14 C1 C2 C3 123.4(2)
C5 C1 C2 C3 -113.6(2)
C17 C2 C3 N3 131.9(2)
C1 C2 C3 N3 -101.3(2)
C17 C2 C3 C4 -111.1(2)
C1 C2 C3 C4 15.7(3)
N3 C3 C4 N1 84.7(3)
C2 C3 C4 N1 -34.6(3)
N3 C3 C4 C24 -42.2(3)
C2 C3 C4 C24 -161.5(2)
N1 C1 C5 C6 66.0(3)
C14 C1 C5 C6 -51.8(3)
C2 C1 C5 C6 -175.2(2)
C1 C5 C6 C7 -68.4(4)
C1 C5 C6 C13 108.9(3)
C13 C6 C7 N2 0.0(3)
C5 C6 C7 N2 177.8(3)
N2 C8 C9 C10 179.6(3)
C13 C8 C9 C10 2.0(5)
C8 C9 C10 C11 -0.7(6)
C9 C10 C11 C12 -0.3(6)
C10 C11 C12 C13 -0.1(5)
C11 C12 C13 C8 1.5(4)
C11 C12 C13 C6 -179.3(3)
N2 C8 C13 C12 179.5(3)
C9 C8 C13 C12 -2.4(4)
N2 C8 C13 C6 0.0(3)
C9 C8 C13 C6 178.1(3)
C7 C6 C13 C12 -179.4(3)
C5 C6 C13 C12 2.8(5)
C7 C6 C13 C8 0.0(3)
C5 C6 C13 C8 -177.8(3)
N1 C1 C14 O1 6.5(4)
C5 C1 C14 O1 126.1(3)
C2 C1 C14 O1 -108.4(3)
N1 C1 C14 O2 -174.4(2)
C5 C1 C14 O2 -54.8(3)
C2 C1 C14 O2 70.7(3)
C3 C2 C17 C18 -148.5(3)
C1 C2 C17 C18 91.2(3)
C3 C2 C17 C22 31.3(4)
C1 C2 C17 C22 -89.0(3)
C22 C17 C18 C19 0.1(5)
C2 C17 C18 C19 179.9(3)
C17 C18 C19 C20 -0.7(6)
C18 C19 C20 C21 0.4(6)
C18 C19 C20 C23 -179.2(5)
C19 C20 C21 C22 0.5(6)
C23 C20 C21 C22 -179.9(5)
C20 C21 C22 C17 -1.2(6)
C18 C17 C22 C21 0.9(5)
C2 C17 C22 C21 -178.9(3)
N1 C4 C24 N4 67.8(3)
C3 C4 C24 N4 -169.6(2)
N1 C4 C24 C25 166.6(2)
C3 C4 C24 C25 -70.8(3)
N4 C24 C25 C26 116.5(3)
C4 C24 C25 C26 1.5(4)
N4 C24 C25 C32 -0.7(2)
C4 C24 C25 C32 -115.7(3)
C32 C25 C26 C31 -159.2(3)
C24 C25 C26 C31 101.3(4)
C32 C25 C26 C27 21.8(4)
C24 C25 C26 C27 -77.6(4)
C31 C26 C27 C28 -0.2(5)
C25 C26 C27 C28 178.8(4)
C26 C27 C28 C29 -0.5(7)
C27 C28 C29 C30 0.7(8)
C28 C29 C30 C31 0.0(7)
C27 C26 C31 C30 0.9(5)
C25 C26 C31 C30 -178.1(3)
C29 C30 C31 C26 -0.8(6)
C26 C25 C32 O5 59.0(6)
C24 C25 C32 O5 179.6(5)
C26 C25 C32 N4 -119.8(3)
C24 C25 C32 N4 0.8(3)
C38 C33 C34 C35 -2.1(8)
N4 C33 C34 C35 179.1(5)
C33 C34 C35 C36 -0.2(9)
C34 C35 C36 O6 -178.7(5)
C34 C35 C36 C37 2.6(9)
O6 C36 C37 C38 178.6(5)
C35 C36 C37 C38 -2.8(8)
C34 C33 C38 C37 1.9(7)
N4 C33 C38 C37 -179.3(4)
C36 C37 C38 C33 0.6(7)
C24 C4 N1 C1 170.4(2)
C3 C4 N1 C1 40.6(3)
C14 C1 N1 C4 -147.6(2)
C5 C1 N1 C4 93.4(2)
C2 C1 N1 C4 -30.0(3)
C9 C8 N2 C7 -177.8(3)
C13 C8 N2 C7 0.0(3)
C6 C7 N2 C8 0.0(4)
C2 C3 N3 O4 -160.4(3)
C4 C3 N3 O4 85.4(3)
C2 C3 N3 O3 22.4(3)
C4 C3 N3 O3 -91.9(3)
O5 C32 N4 C33 7.2(7)
C25 C32 N4 C33 -173.9(3)
O5 C32 N4 C24 -179.7(5)
C25 C32 N4 C24 -0.8(3)
C38 C33 N4 C32 144.6(4)
C34 C33 N4 C32 -36.6(6)
C38 C33 N4 C24 -25.9(6)
C34 C33 N4 C24 152.9(4)
C4 C24 N4 C32 118.9(3)
C25 C24 N4 C32 0.8(3)
C4 C24 N4 C33 -68.2(4)
C25 C24 N4 C33 173.6(3)
O1 C14 O2 C15 -7.5(5)
C1 C14 O2 C15 173.4(3)
C16 C15 O2 C14 175.7(4)
C37 C36 O6 C39 17.7(7)
C35 C36 O6 C39 -161.0(5)
